data_7056093
loop_
_publ_author_name
'Dai, Jun-Wei'
'zheng, jianmei'
'Li, Haiyan'
'Zhou, Jin-Mei'
'Dong, Xin'
'Zhou, Zhao-Hui'

_publ_section_title
;
 Halide assisted formations of polymeric ethylenediaminetetraacetato
 lead(II) complexes
;
_journal_name_full 'New J. Chem.'
_journal_paper_doi 10.1039/C7NJ00611J
_journal_year 2017
_chemical_formula_moiety 'C20 H28 Cl2 N4 O18 Pb5, 2(H2 O)'
_chemical_formula_sum 'C20 H32 Cl2 N4 O20 Pb5'
_chemical_formula_weight 1755.34
_chemical_name_systematic
;
 ? 
;
_space_group_crystal_system triclinic
_space_group_IT_number 2
_space_group_name_Hall '-P 1'
_space_group_name_H-M_alt 'P -1'
_symmetry_space_group_name_Hall '-P 1'
_symmetry_space_group_name_H-M 'P -1'
_atom_sites_solution_hydrogens mixed
_atom_sites_solution_primary direct
_audit_creation_date 2016-08-08
_audit_creation_method
;
Olex2 1.2
(compiled 2016.02.19 svn.r3266 for OlexSys, GUI svn.r5155)
;
_audit_update_record
;
2017-02-18 deposited with the CCDC.
2017-04-06 downloaded from the CCDC.
;
_cell_angle_alpha 72.888(4)
_cell_angle_beta 81.027(4)
_cell_angle_gamma 75.571(4)
_cell_formula_units_Z 1
_cell_length_a 7.5204(4)
_cell_length_b 8.8464(4)
_cell_length_c 13.5079(5)
_cell_measurement_reflns_used 98
_cell_measurement_temperature 173
_cell_measurement_theta_max 33.5373
_cell_measurement_theta_min 2.9949
_cell_volume 828.46(7)
_computing_cell_refinement
;
CrysAlisPro, Oxford Diffraction Ltd.,
Version 1.171.33.46 (release 27-08-2009 CrysAlis171 .NET)
(compiled Aug 27 2009,17:19:36)
;
_computing_data_collection
;
CrysAlisPro, Oxford Diffraction Ltd.,
Version 1.171.33.46 (release 27-08-2009 CrysAlis171 .NET)
(compiled Aug 27 2009,17:19:36)
;
_computing_data_reduction
;
CrysAlisPro, Oxford Diffraction Ltd.,
Version 1.171.33.46 (release 27-08-2009 CrysAlis171 .NET)
(compiled Aug 27 2009,17:19:36)
;
_computing_molecular_graphics 'Olex2 (Dolomanov et al., 2009)'
_computing_publication_material 'Olex2 (Dolomanov et al., 2009)'
_computing_structure_refinement 'ShelXL (Sheldrick, 2015)'
_computing_structure_solution 'ShelXT (Sheldrick, 2015)'
_diffrn_ambient_temperature 173
_diffrn_detector_area_resol_mean 16.1903
_diffrn_measured_fraction_theta_full 0.998
_diffrn_measured_fraction_theta_max 0.998
_diffrn_measurement_details
;
#__ type_ start__ end____ width___ exp.time_
  1 omega  -40.00  -14.00   1.0000   18.0000
omega____ theta____ kappa____ phi______ frames
    -      -28.8810  135.0000  -57.0000 26

#__ type_ start__ end____ width___ exp.time_
  2 omega  -94.00   -3.00   1.0000   18.0000
omega____ theta____ kappa____ phi______ frames
    -      -28.8810  135.0000  122.0000 91

#__ type_ start__ end____ width___ exp.time_
  3 omega   45.00   79.00   1.0000   18.0000
omega____ theta____ kappa____ phi______ frames
    -       30.4435 -135.0000   57.0000 34

#__ type_ start__ end____ width___ exp.time_
  4 omega   36.00   61.00   1.0000   18.0000
omega____ theta____ kappa____ phi______ frames
    -       30.4435 -135.0000 -122.0000 25

#__ type_ start__ end____ width___ exp.time_
  5 omega  -98.00    4.00   1.0000   18.0000
omega____ theta____ kappa____ phi______ frames
    -      -28.8810  -77.0000  120.0000 102

#__ type_ start__ end____ width___ exp.time_
  6 omega -101.00  -33.00   1.0000   18.0000
omega____ theta____ kappa____ phi______ frames
    -      -28.8810  -38.0000 -150.0000 68

#__ type_ start__ end____ width___ exp.time_
  7 omega  -25.00    3.00   1.0000   18.0000
omega____ theta____ kappa____ phi______ frames
    -      -28.8810  -38.0000 -150.0000 28

#__ type_ start__ end____ width___ exp.time_
  8 omega  -28.00   17.00   1.0000   18.0000
omega____ theta____ kappa____ phi______ frames
    -       30.4435  -38.0000   30.0000 45

#__ type_ start__ end____ width___ exp.time_
  9 omega   59.00  110.00   1.0000   18.0000
omega____ theta____ kappa____ phi______ frames
    -       30.4435  179.0000   30.0000 51

#__ type_ start__ end____ width___ exp.time_
 10 omega   81.00  110.00   1.0000   18.0000
omega____ theta____ kappa____ phi______ frames
    -       30.4435  179.0000 -150.0000 29

#__ type_ start__ end____ width___ exp.time_
 11 omega  -42.00   25.00   1.0000   18.0000
omega____ theta____ kappa____ phi______ frames
    -       30.4435  -38.0000  -30.0000 67

#__ type_ start__ end____ width___ exp.time_
 12 omega  -43.00   17.00   1.0000   18.0000
omega____ theta____ kappa____ phi______ frames
    -       30.4435  -38.0000  120.0000 60
;
_diffrn_measurement_device_type 'Xcalibur, Sapphire3, Gemini ultra'
_diffrn_measurement_method '\w scans'
_diffrn_orient_matrix_UB_11 0.0566527633
_diffrn_orient_matrix_UB_12 0.0537548651
_diffrn_orient_matrix_UB_13 0.0005578720
_diffrn_orient_matrix_UB_21 0.0066562722
_diffrn_orient_matrix_UB_22 0.0244469731
_diffrn_orient_matrix_UB_23 -0.0550665458
_diffrn_orient_matrix_UB_31 -0.0784539382
_diffrn_orient_matrix_UB_32 0.0618090237
_diffrn_orient_matrix_UB_33 -0.0001298519
_diffrn_radiation_monochromator graphite
_diffrn_radiation_type MoK\a
_diffrn_radiation_wavelength 0.71073
_diffrn_reflns_av_R_equivalents 0.0369
_diffrn_reflns_av_unetI/netI 0.0313
_diffrn_reflns_Laue_measured_fraction_full 0.998
_diffrn_reflns_Laue_measured_fraction_max 0.998
_diffrn_reflns_limit_h_max 9
_diffrn_reflns_limit_h_min -9
_diffrn_reflns_limit_k_max 10
_diffrn_reflns_limit_k_min -7
_diffrn_reflns_limit_l_max 16
_diffrn_reflns_limit_l_min -16
_diffrn_reflns_number 9640
_diffrn_reflns_point_group_measured_fraction_full 0.998
_diffrn_reflns_point_group_measured_fraction_max 0.998
_diffrn_reflns_theta_full 25.242
_diffrn_reflns_theta_max 25.997
_diffrn_reflns_theta_min 2.808
_diffrn_source 'Enhance (Mo) X-ray Source'
_exptl_absorpt_coefficient_mu 25.570
_exptl_absorpt_correction_T_max 0.2342
_exptl_absorpt_correction_T_min 0.1141
_exptl_absorpt_correction_type multi-scan
_exptl_absorpt_process_details
;
CrysAlisPro, Agilent Technologies,
Version 1.171.36.24 (release 03-12-2012 CrysAlis171 .NET)
(compiled Dec  3 2012,18:21:49)
Empirical absorption correction using spherical harmonics,
 implemented in SCALE3 ABSPACK scaling algorithm.
;
_exptl_crystal_colour colourless
_exptl_crystal_colour_primary colourless
_exptl_crystal_density_diffrn 3.518
_exptl_crystal_density_method 'not measured'
_exptl_crystal_description block
_exptl_crystal_F_000 784
_exptl_crystal_size_max 0.15
_exptl_crystal_size_mid 0.15
_exptl_crystal_size_min 0.08
_refine_diff_density_max 2.011
_refine_diff_density_min -2.515
_refine_diff_density_rms 0.264
_refine_ls_extinction_method none
_refine_ls_goodness_of_fit_ref 1.009
_refine_ls_hydrogen_treatment mixed
_refine_ls_matrix_type full
_refine_ls_number_parameters 241
_refine_ls_number_reflns 3244
_refine_ls_number_restraints 9
_refine_ls_restrained_S_all 1.008
_refine_ls_R_factor_all 0.0300
_refine_ls_R_factor_gt 0.0258
_refine_ls_shift/su_max 0.002
_refine_ls_shift/su_mean 0.000
_refine_ls_structure_factor_coef Fsqd
_refine_ls_weighting_details 'w=1/[\s^2^(Fo^2^)+(0.0398P)^2^] where P=(Fo^2^+2Fc^2^)/3'
_refine_ls_weighting_scheme calc
_refine_ls_wR_factor_gt 0.0596
_refine_ls_wR_factor_ref 0.0608
_reflns_Friedel_coverage 0.000
_reflns_number_gt 2903
_reflns_number_total 3244
_reflns_threshold_expression 'I > 2\s(I)'
_cod_data_source_file c7nj00611j2.cif
_cod_data_source_block sad
_cod_database_code 7056093
_shelxl_version_number 2014-7
_shelx_space_group_comment
;
The symmetry employed for this shelxl refinement is uniquely defined
by the following loop, which should always be used as a source of
symmetry information in preference to the above space-group names.
They are only intended as comments.
;
_shelx_estimated_absorpt_t_max 0.234
_shelx_estimated_absorpt_t_min 0.114
_reflns_odcompleteness_completeness 75.89
_reflns_odcompleteness_iscentric 1
_reflns_odcompleteness_theta 30.44
_olex2_refinement_description
;
1. Fixed Uiso
 At 1.5 times of:
  All O(H,H) groups, {H1Wa,H1Wb} of C10
 At 1.2 times of:
  {H2a,H2b} of C2, {H4a,H4b} of C4, {H6a,H6b} of C6, {H9a,H9b} of C9, {H8a,
  H8b} of C8, {H10a,H10b} of C10
2. Restrained distances
 H1Wa-O1W = H1Wb-O1W
 0.85 with sigma of 0.01
 H1Wa-H1Wb
 1.39 with sigma of 0.01
3. Uiso/Uaniso restraints and constraints
Uanis(C7) \\sim Ueq: with sigma of 0.001 and sigma for terminal atoms of 0.001
4.a Free rotating group:
 O2W(H2Wa,H2Wb)
4.b Secondary CH2 refined with riding coordinates:
 C2(H2a,H2b), C4(H4a,H4b), C6(H6a,H6b), C9(H9a,H9b), C8(H8a,H8b), C10(H10a,H10b)
;
_shelx_shelxl_version_number 2014/7
_olex2_submission_special_instructions 'No special instructions were received'

loop_
_space_group_symop_operation_xyz
'x, y, z'
'-x, -y, -z'

loop_
_atom_site_label
_atom_site_type_symbol
_atom_site_fract_x
_atom_site_fract_y
_atom_site_fract_z
_atom_site_U_iso_or_equiv
_atom_site_adp_type
_atom_site_occupancy
_atom_site_site_symmetry_order
_atom_site_calc_flag
_atom_site_refinement_flags_posn
_atom_site_refinement_flags_adp
_atom_site_refinement_flags_occupancy
Pb1 Pb 0.22902(3) 0.37754(3) 0.66363(2) 0.00997(8) Uani 1 1 d . . .
Pb2 Pb 1.01440(3) -0.14311(3) 0.66587(2) 0.01212(8) Uani 1 1 d . . .
Pb3 Pb 0.5000 1.0000 0.5000 0.01403(10) Uani 1 2 d S T P
Cl1 Cl 0.8446(2) -0.2740(2) 0.53967(15) 0.0210(4) Uani 1 1 d . . .
O1 O 0.7739(6) 0.0937(5) 0.5782(4) 0.0128(10) Uani 1 1 d . . .
O4 O 0.3615(7) 0.6418(6) 0.6034(4) 0.0196(11) Uani 1 1 d . . .
O8 O 0.0803(6) 0.5583(5) 0.7823(4) 0.0157(10) Uani 1 1 d . . .
O5 O 0.0819(7) 0.1201(5) 0.7255(4) 0.0172(11) Uani 1 1 d . . .
O3 O 0.4422(7) 0.8044(5) 0.6782(4) 0.0169(11) Uani 1 1 d . . .
O2 O 0.4812(6) 0.1612(5) 0.6340(4) 0.0148(10) Uani 1 1 d . . .
O1W O 0.7246(6) -0.1553(5) 0.7767(4) 0.0154(10) Uani 1 1 d D . .
O7 O -0.1483(7) 0.5585(5) 0.9104(4) 0.0180(11) Uani 1 1 d . . .
O6 O 0.0857(7) -0.1200(5) 0.8381(4) 0.0173(10) Uani 1 1 d . . .
C1 C 0.6460(9) 0.1805(8) 0.6201(5) 0.0134(14) Uani 1 1 d . . .
N1 N 0.5388(7) 0.3649(6) 0.7329(4) 0.0093(11) Uani 1 1 d . . .
C3 C 0.4453(9) 0.6638(8) 0.6689(5) 0.0126(14) Uani 1 1 d . . .
O2W O 0.3723(7) -0.3449(6) 0.9528(4) 0.0233(12) Uani 1 1 d . . .
H2WA H 0.3319 -0.4128 1.0048 0.035 Uiso 1 1 d G . .
H2WB H 0.2837 -0.2872 0.9171 0.035 Uiso 1 1 d G . .
C2 C 0.6826(9) 0.3173(7) 0.6532(5) 0.0131(14) Uani 1 1 d . . .
H2A H 0.8044 0.2834 0.6816 0.016 Uiso 1 1 calc R . .
H2B H 0.6864 0.4116 0.5920 0.016 Uiso 1 1 calc R . .
N2 N 0.2275(7) 0.2311(6) 0.8590(4) 0.0106(11) Uani 1 1 d . . .
C4 C 0.5517(9) 0.5224(7) 0.7455(5) 0.0124(14) Uani 1 1 d . . .
H4A H 0.6828 0.5297 0.7358 0.015 Uiso 1 1 calc R . .
H4B H 0.5035 0.5283 0.8170 0.015 Uiso 1 1 calc R . .
C6 C 0.2391(9) 0.0550(7) 0.8779(5) 0.0109(13) Uani 1 1 d . . .
H6A H 0.1981 0.0098 0.9517 0.013 Uiso 1 1 calc R . .
H6B H 0.3695 0.0008 0.8656 0.013 Uiso 1 1 calc R . .
C7 C -0.0095(8) 0.4917(7) 0.8627(5) 0.0085(13) Uani 1 1 d . U .
C9 C 0.5543(9) 0.2408(7) 0.8342(6) 0.0134(14) Uani 1 1 d . . .
H9A H 0.6553 0.2511 0.8692 0.016 Uiso 1 1 calc R . .
H9B H 0.5856 0.1317 0.8223 0.016 Uiso 1 1 calc R . .
C5 C 0.1248(9) 0.0170(8) 0.8102(5) 0.0132(14) Uani 1 1 d . . .
C8 C 0.0470(9) 0.3050(7) 0.9061(5) 0.0130(14) Uani 1 1 d . . .
H8A H 0.0522 0.2787 0.9822 0.016 Uiso 1 1 calc R . .
H8B H -0.0495 0.2558 0.8938 0.016 Uiso 1 1 calc R . .
C10 C 0.3780(9) 0.2584(8) 0.9037(5) 0.0118(13) Uani 1 1 d . . .
H10A H 0.3964 0.1795 0.9725 0.014 Uiso 1 1 calc R . .
H10B H 0.3446 0.3685 0.9141 0.014 Uiso 1 1 calc R . .
H1WA H 0.626(6) -0.150(7) 0.751(5) 0.018 Uiso 1 1 d DR . .
H1WB H 0.746(9) -0.241(5) 0.826(4) 0.018 Uiso 1 1 d DR . .

loop_
_atom_site_aniso_label
_atom_site_aniso_U_11
_atom_site_aniso_U_22
_atom_site_aniso_U_33
_atom_site_aniso_U_23
_atom_site_aniso_U_13
_atom_site_aniso_U_12
Pb1 0.01163(13) 0.00949(12) 0.00894(14) -0.00328(9) -0.00159(9) -0.00113(9)
Pb2 0.01191(13) 0.01140(13) 0.01310(15) -0.00458(10) -0.00233(9) -0.00028(10)
Pb3 0.0201(2) 0.01360(17) 0.0107(2) -0.00576(14) -0.00093(14) -0.00511(14)
Cl1 0.0202(9) 0.0295(9) 0.0200(10) -0.0156(8) 0.0015(7) -0.0085(7)
O1 0.014(2) 0.011(2) 0.010(3) -0.0027(19) -0.0001(18) 0.0021(19)
O4 0.024(3) 0.015(2) 0.019(3) 0.001(2) -0.009(2) -0.006(2)
O8 0.016(2) 0.009(2) 0.019(3) -0.004(2) 0.000(2) 0.0007(19)
O5 0.024(3) 0.014(2) 0.014(3) 0.001(2) -0.009(2) -0.006(2)
O3 0.021(3) 0.009(2) 0.020(3) -0.006(2) 0.002(2) -0.002(2)
O2 0.013(2) 0.011(2) 0.023(3) -0.010(2) -0.0017(19) -0.0015(19)
O1W 0.016(3) 0.015(2) 0.012(3) -0.001(2) 0.0015(19) -0.003(2)
O7 0.020(3) 0.016(2) 0.016(3) -0.007(2) 0.001(2) 0.002(2)
O6 0.024(3) 0.012(2) 0.019(3) -0.003(2) -0.005(2) -0.008(2)
C1 0.017(4) 0.010(3) 0.011(4) 0.001(3) -0.007(3) 0.000(3)
N1 0.010(3) 0.008(2) 0.011(3) -0.006(2) 0.000(2) -0.001(2)
C3 0.012(3) 0.016(3) 0.007(3) -0.002(3) 0.005(3) -0.003(3)
O2W 0.023(3) 0.025(3) 0.017(3) -0.002(2) 0.000(2) -0.005(2)
C2 0.013(3) 0.011(3) 0.013(4) -0.001(3) 0.000(3) -0.002(3)
N2 0.013(3) 0.008(2) 0.012(3) -0.003(2) 0.001(2) -0.005(2)
C4 0.015(3) 0.011(3) 0.013(4) -0.004(3) -0.005(3) -0.003(3)
C6 0.017(3) 0.004(3) 0.012(4) -0.001(3) -0.004(3) -0.003(2)
C7 0.0092(15) 0.0089(15) 0.0081(15) -0.0036(10) -0.0010(9) -0.0013(10)
C9 0.014(3) 0.007(3) 0.020(4) -0.004(3) -0.004(3) -0.001(3)
C5 0.010(3) 0.017(3) 0.015(4) -0.011(3) 0.004(3) -0.001(3)
C8 0.015(3) 0.011(3) 0.014(4) -0.003(3) 0.002(3) -0.005(3)
C10 0.016(3) 0.008(3) 0.012(4) -0.003(3) -0.003(3) -0.004(3)

loop_
_atom_type_symbol
_atom_type_description
_atom_type_scat_dispersion_real
_atom_type_scat_dispersion_imag
_atom_type_scat_source
C C 0.0033 0.0016 'International Tables Vol C Tables 4.2.6.8 and 6.1.1.4'
H H 0.0000 0.0000 'International Tables Vol C Tables 4.2.6.8 and 6.1.1.4'
Cl Cl 0.1484 0.1585 'International Tables Vol C Tables 4.2.6.8 and 6.1.1.4'
N N 0.0061 0.0033 'International Tables Vol C Tables 4.2.6.8 and 6.1.1.4'
O O 0.0106 0.0060 'International Tables Vol C Tables 4.2.6.8 and 6.1.1.4'
Pb Pb -3.3944 10.1111 'International Tables Vol C Tables 4.2.6.8 and 6.1.1.4'

loop_
_geom_angle_atom_site_label_1
_geom_angle_atom_site_label_2
_geom_angle_atom_site_label_3
_geom_angle
_geom_angle_site_symmetry_1
_geom_angle_site_symmetry_3
O4 Pb1 O5 177.53(15) . .
O8 Pb1 O4 70.95(16) . .
O8 Pb1 O5 107.15(15) . .
O8 Pb1 N1 85.82(16) . .
O8 Pb1 N2 65.62(15) . .
O2 Pb1 O4 106.01(15) . .
O2 Pb1 O8 146.08(15) . .
O2 Pb1 O5 76.45(15) . .
O2 Pb1 N1 64.49(15) . .
O2 Pb1 N2 87.76(16) . .
N1 Pb1 O4 62.66(15) . .
N1 Pb1 O5 119.08(15) . .
N2 Pb1 O4 116.10(16) . .
N2 Pb1 O5 63.89(16) . .
N2 Pb1 N1 69.52(17) . .
O1 Pb2 Cl1 75.59(11) . .
O1 Pb2 O8 146.16(15) . 1_645
O1 Pb2 O6 112.93(14) . 1_655
O8 Pb2 Cl1 84.07(11) 1_645 .
O1W Pb2 Cl1 83.20(12) . .
O1W Pb2 O1 73.17(15) . .
O1W Pb2 O8 77.85(15) . 1_645
O1W Pb2 O6 75.90(17) . 1_655
O6 Pb2 Cl1 153.35(11) 1_655 .
O6 Pb2 O8 75.58(14) 1_655 1_645
Cl1 Pb3 Cl1 180.0 2_666 1_565
O3 Pb3 Cl1 71.86(11) 2_676 2_666
O3 Pb3 Cl1 108.14(11) 2_676 1_565
O3 Pb3 Cl1 108.14(11) . 2_666
O3 Pb3 Cl1 71.86(11) . 1_565
O3 Pb3 O3 180.0 . 2_676
O3 Pb3 O2 74.49(14) . 1_565
O3 Pb3 O2 105.51(14) 2_676 1_565
O3 Pb3 O2 74.49(14) 2_676 2_666
O3 Pb3 O2 105.51(14) . 2_666
O2 Pb3 Cl1 73.94(10) 2_666 1_565
O2 Pb3 Cl1 73.94(10) 1_565 2_666
O2 Pb3 Cl1 106.06(10) 1_565 1_565
O2 Pb3 Cl1 106.06(10) 2_666 2_666
O2 Pb3 O2 180.00(12) 2_666 1_565
Pb2 Cl1 Pb3 97.44(5) . 1_545
C1 O1 Pb2 127.8(4) . .
C3 O4 Pb1 115.3(4) . .
Pb1 O8 Pb2 107.35(17) . 1_465
C7 O8 Pb1 114.6(4) . .
C7 O8 Pb2 129.8(4) . 1_465
C5 O5 Pb1 118.7(4) . .
C3 O3 Pb3 110.7(4) . .
Pb1 O2 Pb3 125.54(19) . 1_545
C1 O2 Pb1 120.2(4) . .
C1 O2 Pb3 99.3(4) . 1_545
Pb2 O1W H1WA 121(5) . .
Pb2 O1W H1WB 107(5) . .
H1WA O1W H1WB 109.7(18) . .
C5 O6 Pb2 100.6(4) . 1_455
O1 C1 O2 122.3(6) . .
O1 C1 C2 120.1(6) . .
O2 C1 C2 117.6(6) . .
C2 N1 Pb1 104.6(4) . .
C2 N1 C4 110.0(5) . .
C2 N1 C9 111.5(5) . .
C4 N1 Pb1 112.7(4) . .
C4 N1 C9 109.8(5) . .
C9 N1 Pb1 108.1(4) . .
O4 C3 O3 123.2(6) . .
O4 C3 C4 120.9(6) . .
O3 C3 C4 115.9(6) . .
H2WA O2W H2WB 109.5 . .
C1 C2 H2A 109.4 . .
C1 C2 H2B 109.4 . .
N1 C2 C1 111.2(5) . .
N1 C2 H2A 109.4 . .
N1 C2 H2B 109.4 . .
H2A C2 H2B 108.0 . .
C6 N2 Pb1 111.4(4) . .
C6 N2 C8 109.1(5) . .
C8 N2 Pb1 105.0(4) . .
C10 N2 Pb1 110.6(4) . .
C10 N2 C6 110.5(5) . .
C10 N2 C8 110.1(5) . .
N1 C4 C3 112.2(5) . .
N1 C4 H4A 109.2 . .
N1 C4 H4B 109.2 . .
C3 C4 H4A 109.2 . .
C3 C4 H4B 109.2 . .
H4A C4 H4B 107.9 . .
N2 C6 H6A 108.9 . .
N2 C6 H6B 108.9 . .
N2 C6 C5 113.5(5) . .
H6A C6 H6B 107.7 . .
C5 C6 H6A 108.9 . .
C5 C6 H6B 108.9 . .
O8 C7 C8 118.1(5) . .
O7 C7 O8 127.0(6) . .
O7 C7 C8 114.8(6) . .
N1 C9 H9A 109.3 . .
N1 C9 H9B 109.3 . .
N1 C9 C10 111.6(5) . .
H9A C9 H9B 108.0 . .
C10 C9 H9A 109.3 . .
C10 C9 H9B 109.3 . .
O5 C5 C6 118.8(6) . .
O6 C5 O5 123.2(6) . .
O6 C5 C6 117.8(6) . .
N2 C8 C7 113.9(5) . .
N2 C8 H8A 108.8 . .
N2 C8 H8B 108.8 . .
C7 C8 H8A 108.8 . .
C7 C8 H8B 108.8 . .
H8A C8 H8B 107.7 . .
N2 C10 C9 111.3(6) . .
N2 C10 H10A 109.4 . .
N2 C10 H10B 109.4 . .
C9 C10 H10A 109.4 . .
C9 C10 H10B 109.4 . .
H10A C10 H10B 108.0 . .

loop_
_geom_bond_atom_site_label_1
_geom_bond_atom_site_label_2
_geom_bond_distance
_geom_bond_site_symmetry_2
Pb1 O4 2.628(5) .
Pb1 O8 2.537(4) .
Pb1 O5 2.638(5) .
Pb1 O2 2.413(4) .
Pb1 N1 2.608(5) .
Pb1 N2 2.575(5) .
Pb2 Cl1 2.9078(17) .
Pb2 O1 2.526(4) .
Pb2 O8 2.616(4) 1_645
Pb2 O1W 2.451(5) .
Pb2 O6 2.542(5) 1_655
Pb3 Cl1 3.0684(18) 2_666
Pb3 Cl1 3.0684(18) 1_565
Pb3 O3 2.564(5) 2_676
Pb3 O3 2.564(5) .
Pb3 O2 2.582(5) 1_565
Pb3 O2 2.582(5) 2_666
Cl1 Pb3 3.0685(18) 1_545
O1 C1 1.247(8) .
O4 C3 1.246(8) .
O8 Pb2 2.616(4) 1_465
O8 C7 1.255(8) .
O5 C5 1.264(8) .
O3 C3 1.281(8) .
O2 Pb3 2.583(5) 1_545
O2 C1 1.270(8) .
O1W H1WA 0.849(10) .
O1W H1WB 0.852(10) .
O7 C7 1.249(8) .
O6 Pb2 2.542(5) 1_455
O6 C5 1.254(8) .
C1 C2 1.504(9) .
N1 C2 1.477(8) .
N1 C4 1.480(8) .
N1 C9 1.481(9) .
C3 C4 1.508(9) .
O2W H2WA 0.8499 .
O2W H2WB 0.8501 .
C2 H2A 0.9900 .
C2 H2B 0.9900 .
N2 C6 1.485(7) .
N2 C8 1.486(8) .
N2 C10 1.462(8) .
C4 H4A 0.9900 .
C4 H4B 0.9900 .
C6 H6A 0.9900 .
C6 H6B 0.9900 .
C6 C5 1.504(9) .
C7 C8 1.552(8) .
C9 H9A 0.9900 .
C9 H9B 0.9900 .
C9 C10 1.503(9) .
C8 H8A 0.9900 .
C8 H8B 0.9900 .
C10 H10A 0.9900 .
C10 H10B 0.9900 .

loop_
_geom_torsion_atom_site_label_1
_geom_torsion_atom_site_label_2
_geom_torsion_atom_site_label_3
_geom_torsion_atom_site_label_4
_geom_torsion
_geom_torsion_site_symmetry_1
Pb1 O4 C3 O3 -145.6(5) .
Pb1 O4 C3 C4 32.0(8) .
Pb1 O8 C7 O7 -149.3(6) .
Pb1 O8 C7 C8 26.8(7) .
Pb1 O5 C5 O6 -168.5(5) .
Pb1 O5 C5 C6 7.2(8) .
Pb1 O2 C1 O1 -160.6(5) .
Pb1 O2 C1 C2 17.6(8) .
Pb1 N1 C2 C1 -45.0(5) .
Pb1 N1 C4 C3 -29.9(6) .
Pb1 N1 C9 C10 -46.3(6) .
Pb1 N2 C6 C5 -40.4(6) .
Pb1 N2 C8 C7 -41.7(6) .
Pb1 N2 C10 C9 -44.0(6) .
Pb2 O1 C1 O2 -100.5(7) .
Pb2 O1 C1 C2 81.5(7) .
Pb2 O8 C7 O7 -5.3(10) 1_465
Pb2 O8 C7 C8 170.7(4) 1_465
Pb2 O6 C5 O5 17.3(7) 1_455
Pb2 O6 C5 C6 -158.5(5) 1_455
Pb3 O3 C3 O4 -46.9(8) .
Pb3 O3 C3 C4 135.4(5) .
Pb3 O2 C1 O1 -19.7(7) 1_545
Pb3 O2 C1 C2 158.5(5) 1_545
O1 C1 C2 N1 -159.1(6) .
O4 C3 C4 N1 -1.1(9) .
O8 C7 C8 N2 12.3(8) .
O3 C3 C4 N1 176.7(5) .
O2 C1 C2 N1 22.7(8) .
O7 C7 C8 N2 -171.2(6) .
N1 C9 C10 N2 63.6(6) .
C2 N1 C4 C3 86.4(6) .
C2 N1 C9 C10 -160.8(5) .
N2 C6 C5 O5 22.7(9) .
N2 C6 C5 O6 -161.3(6) .
C4 N1 C2 C1 -166.3(5) .
C4 N1 C9 C10 77.0(7) .
C6 N2 C8 C7 -161.2(5) .
C6 N2 C10 C9 79.8(6) .
C9 N1 C2 C1 71.6(7) .
C9 N1 C4 C3 -150.5(5) .
C8 N2 C6 C5 75.0(7) .
C8 N2 C10 C9 -159.5(5) .
C10 N2 C6 C5 -163.8(6) .
C10 N2 C8 C7 77.3(7) .
